data_1574919
loop_
_publ_author_name
'Chen, Chudong'
'Li, Ziquan'
'Xiao, Yonghong'
'Ye, Chenghao'
'Wei, Jianwu'
'Zeng, Ruosheng'
'Pang, Qi'
'Luo, Binbin'

_publ_section_title
;
 Photosalient effect and reversible photochromic photoluminescence driven
 by cascade [2 + 2] cycloaddition reaction and water adsorption in a 0D
 hybrid metal halide.
;
_journal_issue 30
_journal_name_full 'Chemical science'
_journal_page_first 13731
_journal_page_last 13740
_journal_paper_doi 10.1039/d5sc03344f
_journal_volume 16
_journal_year 2025
_chemical_formula_moiety 'Cl5 In, 2(C13 H12 N)'
_chemical_formula_sum 'C26 H24 Cl5 In N2'
_chemical_formula_weight 656.54
_space_group_crystal_system triclinic
_space_group_IT_number 2
_space_group_name_Hall '-P 1'
_space_group_name_H-M_alt 'P -1'
_atom_sites_solution_hydrogens geom
_atom_sites_solution_primary dual
_audit_creation_date 2024-08-02
_audit_creation_method
;
Olex2 1.5
(compiled 2023.08.17 svn.r577a77a9 for OlexSys, GUI svn.r6817)
;
_audit_update_record
;
2025-03-26 deposited with the CCDC.	2025-06-23 downloaded from the CCDC.
;
_cell_angle_alpha 97.408(2)
_cell_angle_beta 98.221(3)
_cell_angle_gamma 105.005(4)
_cell_formula_units_Z 2
_cell_length_a 8.5802(5)
_cell_length_b 9.2837(3)
_cell_length_c 18.2358(3)
_cell_measurement_reflns_used 7081
_cell_measurement_temperature 293(4)
_cell_measurement_theta_max 69.7700
_cell_measurement_theta_min 5.0190
_cell_volume 1367.56(10)
_computing_cell_refinement 'CrysAlisPro 1.171.42.92a (Rigaku OD, 2023)'
_computing_data_collection 'CrysAlisPro 1.171.42.92a (Rigaku OD, 2023)'
_computing_data_reduction 'CrysAlisPro 1.171.42.92a (Rigaku OD, 2023)'
_computing_molecular_graphics 'Olex2 1.5 (Dolomanov et al., 2009)'
_computing_publication_material 'Olex2 1.5 (Dolomanov et al., 2009)'
_computing_structure_refinement 'SHELXL 2018/3 (Sheldrick, 2015)'
_computing_structure_solution 'SHELXT 2014/5 (Sheldrick, 2014)'
_diffrn_ambient_environment air
_diffrn_ambient_temperature 293(4)
_diffrn_detector 'Hybrid Pixel Array Detector'
_diffrn_detector_area_resol_mean 5.8140
_diffrn_measured_fraction_theta_full 0.980
_diffrn_measured_fraction_theta_max 0.947
_diffrn_measurement_details
;
List of Runs (angles in degrees, time in seconds):

  # Type    Start    End  Width  t~exp~   \w     \q     \k     \f   Frames
#--------------------------------------------------------------------------
  1  \w    -25.00  28.00   0.50    0.66    --    0.00 -57.00  60.00  106
  2  \w    -75.00 -49.00   0.50    0.66    --    0.00 -57.00 -30.00   52
  3  \w    -21.00  28.00   0.50    0.66    --    0.00 -57.00-180.00   98
  4  \w    -88.00 -46.00   0.50    0.66    --    0.00 -57.00-180.00   84
  5  \w    -88.00 -52.00   0.50    0.66    --    0.00 -57.00  60.00   72
  6  \w      4.00  50.00   0.50    2.65    --   87.20 -82.00 -30.00   92
  7  \w     33.00 122.00   0.50    2.65    --   87.20 -82.00-150.00  178
  8  \w      0.00 117.00   0.50    2.65    --   87.20 -61.00 -30.00  234
  9  \w     65.00 125.00   0.50    2.65    --   87.20  30.00-150.00  120
 10  \w     37.00 121.00   0.50    2.65    --   87.20 -82.00 120.00  168
 11  \w    138.00 171.00   0.50    2.65    --   87.20  30.00-150.00   66
 12  \w    100.00 165.00   0.50    2.65    --   87.20  45.00 -90.00  130
 13  \w    104.00 170.00   0.50    2.65    --   87.20  45.00-120.00  132
 14  \w     61.00 117.00   0.50    2.65    --   87.20 -61.00-150.00  112
 15  \w     -2.00  54.00   0.50    2.65    --   87.20 -61.00-150.00  112
 16  \w     72.00 111.00   0.50    2.65    --   87.20 -82.00 -30.00   78
 17  \w     39.00  89.00   0.50    2.65    --   87.20 -30.00 -60.00  100
 18  \w     41.00 123.00   0.50    2.65    --   87.20 -82.00  60.00  164
 19  \w     19.00 116.00   0.50    2.65    --   87.20 -45.00  90.00  194
;
_diffrn_measurement_device 'four-circle diffractometer'
_diffrn_measurement_device_type 'XtaLAB AFC12 (RINC): Kappa single'
_diffrn_measurement_method '\w scans'
_diffrn_orient_matrix_type 'CrysAlisPro convention (1999,Acta A55,543-557)'
_diffrn_orient_matrix_UB_11 0.0981886000
_diffrn_orient_matrix_UB_12 0.0245942000
_diffrn_orient_matrix_UB_13 0.0804214000
_diffrn_orient_matrix_UB_21 -0.0599833000
_diffrn_orient_matrix_UB_22 -0.1712469000
_diffrn_orient_matrix_UB_23 0.0004521000
_diffrn_orient_matrix_UB_31 0.1500917000
_diffrn_orient_matrix_UB_32 -0.0224131000
_diffrn_orient_matrix_UB_33 -0.0323187000
_diffrn_radiation_monochromator mirror
_diffrn_radiation_probe x-ray
_diffrn_radiation_type 'Cu K\a'
_diffrn_radiation_wavelength 1.54184
_diffrn_reflns_av_R_equivalents 0.0327
_diffrn_reflns_av_unetI/netI 0.0334
_diffrn_reflns_Laue_measured_fraction_full 0.980
_diffrn_reflns_Laue_measured_fraction_max 0.947
_diffrn_reflns_limit_h_max 10
_diffrn_reflns_limit_h_min -6
_diffrn_reflns_limit_k_max 9
_diffrn_reflns_limit_k_min -11
_diffrn_reflns_limit_l_max 21
_diffrn_reflns_limit_l_min -22
_diffrn_reflns_number 12533
_diffrn_reflns_point_group_measured_fraction_full 0.980
_diffrn_reflns_point_group_measured_fraction_max 0.947
_diffrn_reflns_theta_full 67.684
_diffrn_reflns_theta_max 70.423
_diffrn_reflns_theta_min 2.486
_diffrn_source 'Rotating-anode X-ray tube (dual wavelength)'
_diffrn_source_type 'Rigaku (Cu) X-ray DW Source'
_exptl_absorpt_coefficient_mu 11.539
_exptl_absorpt_correction_T_max 1.00000
_exptl_absorpt_correction_T_min 0.85602
_exptl_absorpt_correction_type multi-scan
_exptl_absorpt_process_details
;
CrysAlisPro 1.171.42.92a (Rigaku Oxford Diffraction, 2023)
Empirical absorption correction using spherical harmonics,
implemented in SCALE3 ABSPACK scaling algorithm.
;
_exptl_crystal_colour 'clear light yellow'
_exptl_crystal_density_diffrn 1.594
_exptl_crystal_description block
_exptl_crystal_F_000 656
_exptl_crystal_size_max 0.08
_exptl_crystal_size_mid 0.05
_exptl_crystal_size_min 0.03
_refine_diff_density_max 0.491
_refine_diff_density_min -0.596
_refine_diff_density_rms 0.052
_refine_ls_extinction_method none
_refine_ls_goodness_of_fit_ref 1.082
_refine_ls_hydrogen_treatment constr
_refine_ls_matrix_type full
_refine_ls_number_parameters 345
_refine_ls_number_reflns 4972
_refine_ls_number_restraints 0
_refine_ls_restrained_S_all 1.082
_refine_ls_R_factor_all 0.0367
_refine_ls_R_factor_gt 0.0325
_refine_ls_shift/su_max 0.000
_refine_ls_shift/su_mean 0.000
_refine_ls_structure_factor_coef Fsqd
_refine_ls_weighting_details 'w=1/[\s^2^(Fo^2^)+(0.0414P)^2^+0.4332P] where P=(Fo^2^+2Fc^2^)/3'
_refine_ls_weighting_scheme calc
_refine_ls_wR_factor_gt 0.0861
_refine_ls_wR_factor_ref 0.0882
_reflns_Friedel_coverage 0.000
_reflns_number_gt 4393
_reflns_number_total 4972
_reflns_threshold_expression 'I > 2\s(I)'
_cod_data_source_file d5sc03344f11.cif
_cod_data_source_block 1
_cod_depositor_comments 'Adding full bibliography for 1574919--1574921.cif.'
_cod_database_code 1574919
_shelx_shelxl_version_number 2018/3
_chemical_oxdiff_formula InCHNCl
_chemical_oxdiff_usercomment Stpy-InCl3
_shelx_space_group_comment
;
The symmetry employed for this shelxl refinement is uniquely defined
by the following loop, which should always be used as a source of
symmetry information in preference to the above space-group names.
They are only intended as comments.
;
_shelx_estimated_absorpt_t_max 0.723
_shelx_estimated_absorpt_t_min 0.459
_olex2_refinement_description
;
1. Fixed Uiso
 At 1.2 times of:
  All C(H) groups, All N(H) groups
2. Others
 Sof(C7B)=Sof(H7B)=Sof(C8B)=Sof(H8B)=1-FVAR(1)
 Sof(C7A)=Sof(H7A)=Sof(C8A)=Sof(H8A)=FVAR(1)
 Sof(C20B)=Sof(H20B)=Sof(C21B)=Sof(H21B)=1-FVAR(2)
 Sof(C20A)=Sof(H20A)=Sof(C21A)=Sof(H21A)=FVAR(2)
3.a Aromatic/amide H refined with riding coordinates:
 N1(H1), C1(H1A), C2(H2), C3(H3), C5(H5), C6(H6), C7A(H7A), C7B(H7B), C8A(H8A),
  C8B(H8B), C10(H10), C11(H11), C12(H12), C13(H13), N2(H2A), C14(H14), C15(H15),
  C16(H16), C18(H18), C19(H19), C20A(H20A), C20B(H20B), C21A(H21A), C21B(H21B),
 C23(H23), C24(H24), C25(H25), C26(H26)
;
_olex2_submission_special_instructions 'No special instructions were received'
_oxdiff_exptl_absorpt_empirical_details
;
Empirical correction (ABSPACK) includes:
- Absorption correction using spherical harmonics
- Frame scaling
;
_oxdiff_exptl_absorpt_empirical_full_max 1.172
_oxdiff_exptl_absorpt_empirical_full_min 0.839

loop_
_space_group_symop_operation_xyz
'x, y, z'
'-x, -y, -z'

loop_
_atom_site_label
_atom_site_type_symbol
_atom_site_fract_x
_atom_site_fract_y
_atom_site_fract_z
_atom_site_U_iso_or_equiv
_atom_site_adp_type
_atom_site_occupancy
_atom_site_site_symmetry_order
_atom_site_calc_flag
_atom_site_refinement_flags_posn
_atom_site_refinement_flags_adp
_atom_site_refinement_flags_occupancy
_atom_site_disorder_assembly
_atom_site_disorder_group
In1 In 0.30739(3) -0.73264(2) 0.27344(2) 0.06232(10) Uani 1 1 d . . . . .
Cl1 Cl 0.02747(14) -0.86809(13) 0.22594(8) 0.1024(4) Uani 1 1 d . . . . .
Cl2 Cl 0.2767(3) -0.68032(15) 0.40741(7) 0.1406(7) Uani 1 1 d . . . . .
Cl3 Cl 0.35512(14) -0.46297(10) 0.27400(6) 0.0825(3) Uani 1 1 d . . . . .
Cl4 Cl 0.41948(16) -0.74978(13) 0.15609(6) 0.0931(3) Uani 1 1 d . . . . .
Cl5 Cl 0.46177(16) -0.90502(15) 0.31334(6) 0.0998(4) Uani 1 1 d . . . . .
N1 N 0.7278(5) 0.3269(4) 0.5657(2) 0.0904(10) Uani 1 1 d . . . . .
H1 H 0.706893 0.399674 0.593078 0.108 Uiso 1 1 calc R U . . .
C1 C 0.8998(8) -0.4988(7) 0.2777(3) 0.1095(18) Uani 1 1 d . . . . .
H1A H 0.919414 -0.580350 0.248945 0.131 Uiso 1 1 calc R U . . .
C2 C 0.9788(8) -0.3545(9) 0.2718(3) 0.1165(18) Uani 1 1 d . . . . .
H2 H 1.052593 -0.337192 0.239025 0.140 Uiso 1 1 calc R U . . .
C3 C 0.9492(7) -0.2340(6) 0.3146(3) 0.1073(16) Uani 1 1 d . . . . .
H3 H 1.002470 -0.135374 0.310368 0.129 Uiso 1 1 calc R U . . .
C4 C 0.8399(6) -0.2601(6) 0.3640(3) 0.0872(12) Uani 1 1 d . . . . .
C5 C 0.7647(6) -0.4049(7) 0.3677(3) 0.0989(14) Uani 1 1 d . . . . .
H5 H 0.691011 -0.424899 0.400389 0.119 Uiso 1 1 calc R U . . .
C6 C 0.7943(7) -0.5229(6) 0.3247(3) 0.1036(15) Uani 1 1 d . . . . .
H6 H 0.739940 -0.621614 0.328254 0.124 Uiso 1 1 calc R U . . .
C7A C 0.7929(8) -0.1523(11) 0.4189(4) 0.072(2) Uani 0.694(19) 1 d . . P A 1
H7A H 0.728190 -0.191034 0.452576 0.087 Uiso 0.694(19) 1 calc R U P A 1
C7B C 0.8551(18) -0.0877(19) 0.3873(9) 0.066(5) Uani 0.306(19) 1 d . . P A 2
H7B H 0.907766 -0.010315 0.364057 0.079 Uiso 0.306(19) 1 calc R U P A 2
C8A C 0.8387(9) -0.0068(11) 0.4215(4) 0.075(2) Uani 0.694(19) 1 d . . P A 1
H8A H 0.902763 0.033336 0.387960 0.090 Uiso 0.694(19) 1 calc R U P A 1
C8B C 0.778(2) -0.070(2) 0.4476(9) 0.067(5) Uani 0.306(19) 1 d . . P A 2
H8B H 0.723560 -0.150134 0.468414 0.080 Uiso 0.306(19) 1 calc R U P A 2
C9 C 0.7900(6) 0.0967(5) 0.4775(2) 0.0860(12) Uani 1 1 d . . . . .
C10 C 0.8399(7) 0.2448(6) 0.4658(3) 0.1006(14) Uani 1 1 d . . . . .
H10 H 0.897408 0.267512 0.427266 0.121 Uiso 1 1 calc R U . . .
C11 C 0.8056(7) 0.3561(6) 0.5100(3) 0.0994(14) Uani 1 1 d . . . . .
H11 H 0.837372 0.454829 0.500842 0.119 Uiso 1 1 calc R U . . .
C12 C 0.6812(6) 0.1889(5) 0.5806(3) 0.0963(13) Uani 1 1 d . . . . .
H12 H 0.628251 0.170840 0.620945 0.116 Uiso 1 1 calc R U . . .
C13 C 0.7108(6) 0.0725(5) 0.5364(3) 0.0942(13) Uani 1 1 d . . . . .
H13 H 0.676472 -0.025174 0.546707 0.113 Uiso 1 1 calc R U . . .
N2 N 0.5838(4) -0.0392(4) 0.1649(2) 0.0813(9) Uani 1 1 d . . . . .
H2A H 0.558408 0.034051 0.189589 0.098 Uiso 1 1 calc R U . . .
C14 C 0.8897(7) -0.8481(6) -0.0653(4) 0.1082(16) Uani 1 1 d . . . . .
H14 H 0.919325 -0.928452 -0.089757 0.130 Uiso 1 1 calc R U . . .
C15 C 0.8177(6) -0.7599(8) -0.1056(3) 0.1126(18) Uani 1 1 d . . . . .
H15 H 0.798626 -0.780169 -0.157871 0.135 Uiso 1 1 calc R U . . .
C16 C 0.7733(5) -0.6413(6) -0.0691(3) 0.0965(14) Uani 1 1 d . . . . .
H16 H 0.726301 -0.580793 -0.096744 0.116 Uiso 1 1 calc R U . . .
C17 C 0.7984(5) -0.6126(5) 0.0077(3) 0.0909(13) Uani 1 1 d . . . . .
C18 C 0.8722(6) -0.7022(6) 0.0466(3) 0.0989(13) Uani 1 1 d . . . . .
H18 H 0.891740 -0.683934 0.098963 0.119 Uiso 1 1 calc R U . . .
C19 C 0.9166(7) -0.8165(6) 0.0096(4) 0.1035(14) Uani 1 1 d . . . . .
H19 H 0.967318 -0.874770 0.037141 0.124 Uiso 1 1 calc R U . . .
C20A C 0.7469(19) -0.4699(19) 0.0091(11) 0.064(6) Uani 0.257(19) 1 d . . P B 1
H20A H 0.737526 -0.419206 -0.031386 0.076 Uiso 0.257(19) 1 calc R U P B 1
C20B C 0.7530(8) -0.4958(9) 0.0589(5) 0.077(2) Uani 0.743(19) 1 d . . P B 2
H20B H 0.760116 -0.502309 0.109631 0.093 Uiso 0.743(19) 1 calc R U P B 2
C21A C 0.716(2) -0.426(3) 0.0775(14) 0.069(6) Uani 0.257(19) 1 d . . P B 1
H21A H 0.725921 -0.480009 0.116695 0.083 Uiso 0.257(19) 1 calc R U P B 1
C21B C 0.7038(8) -0.3850(10) 0.0347(4) 0.078(2) Uani 0.743(19) 1 d . . P B 2
H21B H 0.695533 -0.377913 -0.016066 0.093 Uiso 0.743(19) 1 calc R U P B 2
C22 C 0.6616(5) -0.2723(5) 0.0860(3) 0.0865(12) Uani 1 1 d . . . . .
C23 C 0.6453(6) -0.1462(6) 0.0556(3) 0.0969(14) Uani 1 1 d . . . . .
H23 H 0.661201 -0.140449 0.006569 0.116 Uiso 1 1 calc R U . . .
C24 C 0.6072(6) -0.0329(6) 0.0951(3) 0.0926(12) Uani 1 1 d . . . . .
H24 H 0.597241 0.050523 0.073592 0.111 Uiso 1 1 calc R U . . .
C25 C 0.5985(5) -0.1565(6) 0.1979(2) 0.0873(12) Uani 1 1 d . . . . .
H25 H 0.582495 -0.157913 0.247168 0.105 Uiso 1 1 calc R U . . .
C26 C 0.6367(5) -0.2731(5) 0.1595(3) 0.0888(12) Uani 1 1 d . . . . .
H26 H 0.646440 -0.354781 0.182580 0.107 Uiso 1 1 calc R U . . .

loop_
_atom_site_aniso_label
_atom_site_aniso_U_11
_atom_site_aniso_U_22
_atom_site_aniso_U_33
_atom_site_aniso_U_23
_atom_site_aniso_U_13
_atom_site_aniso_U_12
In1 0.07822(17) 0.05532(14) 0.05707(14) 0.01058(9) 0.01596(10) 0.02296(11)
Cl1 0.0804(6) 0.0854(7) 0.1324(10) 0.0139(7) 0.0123(6) 0.0141(5)
Cl2 0.299(2) 0.0911(8) 0.0720(6) 0.0303(6) 0.0729(10) 0.0975(11)
Cl3 0.1084(7) 0.0603(5) 0.0923(6) 0.0240(4) 0.0392(5) 0.0308(5)
Cl4 0.1400(9) 0.0937(7) 0.0680(5) 0.0235(5) 0.0430(6) 0.0547(7)
Cl5 0.1299(9) 0.1192(9) 0.0849(6) 0.0432(6) 0.0343(6) 0.0753(8)
N1 0.115(3) 0.073(2) 0.080(2) -0.0013(18) 0.011(2) 0.034(2)
C1 0.141(5) 0.119(4) 0.075(3) -0.008(3) -0.009(3) 0.077(4)
C2 0.129(4) 0.154(6) 0.096(4) 0.037(4) 0.035(3) 0.076(4)
C3 0.105(3) 0.087(3) 0.130(4) 0.034(3) 0.000(3) 0.031(3)
C4 0.082(3) 0.094(3) 0.081(3) -0.007(2) -0.012(2) 0.043(2)
C5 0.093(3) 0.117(4) 0.082(3) 0.004(3) 0.006(2) 0.035(3)
C6 0.117(4) 0.086(3) 0.094(3) 0.003(3) -0.012(3) 0.026(3)
C7A 0.081(4) 0.075(5) 0.061(4) 0.011(4) 0.002(3) 0.029(3)
C7B 0.080(8) 0.065(9) 0.054(8) 0.015(7) 0.009(6) 0.022(6)
C8A 0.085(4) 0.078(5) 0.064(4) 0.011(4) 0.010(3) 0.028(4)
C8B 0.091(9) 0.059(9) 0.059(8) 0.021(7) 0.022(7) 0.025(7)
C9 0.096(3) 0.089(3) 0.067(2) -0.009(2) -0.013(2) 0.043(2)
C10 0.116(4) 0.109(4) 0.080(3) 0.013(3) 0.019(3) 0.039(3)
C11 0.124(4) 0.077(3) 0.091(3) 0.017(2) 0.015(3) 0.021(3)
C12 0.123(4) 0.080(3) 0.084(3) 0.010(2) 0.025(3) 0.025(3)
C13 0.117(3) 0.066(2) 0.091(3) 0.006(2) 0.001(3) 0.024(2)
N2 0.0708(19) 0.088(2) 0.088(2) 0.0085(18) 0.0191(16) 0.0278(17)
C14 0.101(3) 0.095(3) 0.122(4) -0.002(3) 0.039(3) 0.017(3)
C15 0.085(3) 0.139(5) 0.098(4) 0.010(3) 0.027(3) 0.001(3)
C16 0.070(2) 0.089(3) 0.122(4) 0.028(3) 0.005(3) 0.009(2)
C17 0.072(2) 0.066(2) 0.120(4) -0.007(2) 0.013(2) 0.0067(19)
C18 0.100(3) 0.091(3) 0.096(3) 0.002(3) 0.022(3) 0.017(3)
C19 0.108(4) 0.081(3) 0.128(4) 0.024(3) 0.029(3) 0.032(3)
C20A 0.073(9) 0.058(10) 0.058(11) 0.020(7) 0.004(7) 0.014(7)
C20B 0.068(4) 0.082(5) 0.078(5) 0.019(4) 0.005(3) 0.018(3)
C21A 0.065(9) 0.076(11) 0.084(14) 0.031(10) 0.027(8) 0.036(8)
C21B 0.080(4) 0.081(5) 0.074(4) 0.023(4) 0.019(3) 0.020(3)
C22 0.061(2) 0.089(3) 0.099(3) -0.006(2) 0.022(2) 0.0095(19)
C23 0.089(3) 0.117(4) 0.084(3) 0.015(3) 0.034(2) 0.021(3)
C24 0.088(3) 0.100(3) 0.099(3) 0.033(3) 0.028(2) 0.028(2)
C25 0.085(3) 0.112(3) 0.074(2) 0.022(2) 0.017(2) 0.039(3)
C26 0.077(2) 0.091(3) 0.107(3) 0.025(3) 0.016(2) 0.036(2)

loop_
_atom_type_symbol
_atom_type_description
_atom_type_scat_dispersion_real
_atom_type_scat_dispersion_imag
_atom_type_scat_source
C C 0.0181 0.0091 'International Tables Vol C Tables 4.2.6.8 and 6.1.1.4'
H H 0.0000 0.0000 'International Tables Vol C Tables 4.2.6.8 and 6.1.1.4'
Cl Cl 0.3639 0.7018 'International Tables Vol C Tables 4.2.6.8 and 6.1.1.4'
In In 0.0822 5.0449 'International Tables Vol C Tables 4.2.6.8 and 6.1.1.4'
N N 0.0311 0.0180 'International Tables Vol C Tables 4.2.6.8 and 6.1.1.4'

loop_
_geom_angle_atom_site_label_1
_geom_angle_atom_site_label_2
_geom_angle_atom_site_label_3
_geom_angle
_geom_angle_site_symmetry_1
_geom_angle_site_symmetry_3
_geom_angle_publ_flag
Cl1 In1 Cl2 96.01(6) . . ?
Cl1 In1 Cl3 111.48(4) . . ?
Cl1 In1 Cl4 100.02(5) . . ?
Cl1 In1 Cl5 110.23(5) . . ?
Cl3 In1 Cl2 86.97(4) . . ?
Cl3 In1 Cl4 88.26(4) . . ?
Cl3 In1 Cl5 138.21(5) . . ?
Cl4 In1 Cl2 163.93(6) . . ?
Cl5 In1 Cl2 86.24(4) . . ?
Cl5 In1 Cl4 87.12(4) . . ?
C11 N1 H1 119.3 . . ?
C11 N1 C12 121.5(4) . . ?
C12 N1 H1 119.3 . . ?
C2 C1 H1A 120.1 . . ?
C6 C1 H1A 120.1 . . ?
C6 C1 C2 119.8(5) . . ?
C1 C2 H2 120.1 . . ?
C1 C2 C3 119.9(5) . . ?
C3 C2 H2 120.1 . . ?
C2 C3 H3 120.0 . . ?
C2 C3 C4 120.0(5) . . ?
C4 C3 H3 120.0 . . ?
C3 C4 C7A 130.8(6) . . ?
C3 C4 C7B 93.6(8) . . ?
C5 C4 C3 117.9(5) . . ?
C5 C4 C7A 111.2(6) . . ?
C5 C4 C7B 148.3(8) . . ?
C4 C5 H5 119.3 . . ?
C4 C5 C6 121.5(5) . . ?
C6 C5 H5 119.3 . . ?
C1 C6 C5 121.0(6) . . ?
C1 C6 H6 119.5 . . ?
C5 C6 H6 119.5 . . ?
C4 C7A H7A 118.7 . . ?
C8A C7A C4 122.6(9) . . ?
C8A C7A H7A 118.7 . . ?
C4 C7B H7B 125.5 . . ?
C8B C7B C4 109.0(15) . . ?
C8B C7B H7B 125.5 . . ?
C7A C8A H8A 119.6 . . ?
C7A C8A C9 120.9(9) . . ?
C9 C8A H8A 119.6 . . ?
C7B C8B H8B 123.1 . . ?
C7B C8B C9 113.8(16) . . ?
C9 C8B H8B 123.1 . . ?
C10 C9 C8A 110.9(6) . . ?
C10 C9 C8B 145.5(8) . . ?
C13 C9 C8A 132.4(6) . . ?
C13 C9 C8B 97.8(8) . . ?
C13 C9 C10 116.6(4) . . ?
C9 C10 H10 119.9 . . ?
C11 C10 C9 120.3(5) . . ?
C11 C10 H10 119.9 . . ?
N1 C11 C10 120.8(5) . . ?
N1 C11 H11 119.6 . . ?
C10 C11 H11 119.6 . . ?
N1 C12 H12 120.2 . . ?
N1 C12 C13 119.6(5) . . ?
C13 C12 H12 120.2 . . ?
C9 C13 H13 119.4 . . ?
C12 C13 C9 121.1(4) . . ?
C12 C13 H13 119.4 . . ?
C24 N2 H2A 119.2 . . ?
C24 N2 C25 121.7(4) . . ?
C25 N2 H2A 119.2 . . ?
C15 C14 H14 120.6 . . ?
C19 C14 H14 120.6 . . ?
C19 C14 C15 118.7(5) . . ?
C14 C15 H15 119.8 . . ?
C14 C15 C16 120.4(5) . . ?
C16 C15 H15 119.8 . . ?
C15 C16 H16 120.0 . . ?
C17 C16 C15 120.0(5) . . ?
C17 C16 H16 120.0 . . ?
C16 C17 C18 118.2(4) . . ?
C16 C17 C20A 92.7(9) . . ?
C16 C17 C20B 129.3(6) . . ?
C18 C17 C20A 148.1(9) . . ?
C18 C17 C20B 112.5(5) . . ?
C17 C18 H18 119.7 . . ?
C19 C18 C17 120.6(5) . . ?
C19 C18 H18 119.7 . . ?
C14 C19 C18 121.9(6) . . ?
C14 C19 H19 119.0 . . ?
C18 C19 H19 119.0 . . ?
C17 C20A H20A 125.0 . . ?
C21A C20A C17 110.0(18) . . ?
C21A C20A H20A 125.0 . . ?
C17 C20B H20B 118.7 . . ?
C21B C20B C17 122.5(8) . . ?
C21B C20B H20B 118.7 . . ?
C20A C21A H21A 122.8 . . ?
C20A C21A C22 114.4(19) . . ?
C22 C21A H21A 122.8 . . ?
C20B C21B H21B 119.4 . . ?
C20B C21B C22 121.3(8) . . ?
C22 C21B H21B 119.4 . . ?
C23 C22 C21A 147.8(10) . . ?
C23 C22 C21B 114.1(5) . . ?
C26 C22 C21A 95.7(10) . . ?
C26 C22 C21B 129.8(6) . . ?
C26 C22 C23 116.1(4) . . ?
C22 C23 H23 119.2 . . ?
C24 C23 C22 121.6(4) . . ?
C24 C23 H23 119.2 . . ?
N2 C24 C23 120.0(5) . . ?
N2 C24 H24 120.0 . . ?
C23 C24 H24 120.0 . . ?
N2 C25 H25 120.1 . . ?
N2 C25 C26 119.8(4) . . ?
C26 C25 H25 120.1 . . ?
C22 C26 H26 119.6 . . ?
C25 C26 C22 120.7(4) . . ?
C25 C26 H26 119.6 . . ?

loop_
_geom_bond_atom_site_label_1
_geom_bond_atom_site_label_2
_geom_bond_distance
_geom_bond_site_symmetry_2
_geom_bond_publ_flag
In1 Cl1 2.3792(11) . ?
In1 Cl2 2.4936(11) . ?
In1 Cl3 2.4284(9) . ?
In1 Cl4 2.4717(9) . ?
In1 Cl5 2.4429(10) . ?
N1 H1 0.8600 . ?
N1 C11 1.312(6) . ?
N1 C12 1.316(6) . ?
C1 H1A 0.9300 . ?
C1 C2 1.362(8) . ?
C1 C6 1.330(8) . ?
C2 H2 0.9300 . ?
C2 C3 1.379(8) . ?
C3 H3 0.9300 . ?
C3 C4 1.389(8) . ?
C4 C5 1.348(7) . ?
C4 C7A 1.495(10) . ?
C4 C7B 1.568(18) . ?
C5 H5 0.9300 . ?
C5 C6 1.363(7) . ?
C6 H6 0.9300 . ?
C7A H7A 0.9300 . ?
C7A C8A 1.298(16) . ?
C7B H7B 0.9300 . ?
C7B C8B 1.38(3) . ?
C8A H8A 0.9300 . ?
C8A C9 1.489(10) . ?
C8B H8B 0.9300 . ?
C8B C9 1.541(19) . ?
C9 C10 1.384(7) . ?
C9 C13 1.363(7) . ?
C10 H10 0.9300 . ?
C10 C11 1.347(7) . ?
C11 H11 0.9300 . ?
C12 H12 0.9300 . ?
C12 C13 1.362(6) . ?
C13 H13 0.9300 . ?
N2 H2A 0.8600 . ?
N2 C24 1.322(6) . ?
N2 C25 1.335(6) . ?
C14 H14 0.9300 . ?
C14 C15 1.371(8) . ?
C14 C19 1.332(8) . ?
C15 H15 0.9300 . ?
C15 C16 1.379(8) . ?
C16 H16 0.9300 . ?
C16 C17 1.365(7) . ?
C17 C18 1.377(7) . ?
C17 C20A 1.50(2) . ?
C17 C20B 1.504(11) . ?
C18 H18 0.9300 . ?
C18 C19 1.350(7) . ?
C19 H19 0.9300 . ?
C20A H20A 0.9300 . ?
C20A C21A 1.35(4) . ?
C20B H20B 0.9300 . ?
C20B C21B 1.311(16) . ?
C21A H21A 0.9300 . ?
C21A C22 1.61(2) . ?
C21B H21B 0.9300 . ?
C21B C22 1.463(10) . ?
C22 C23 1.389(7) . ?
C22 C26 1.388(6) . ?
C23 H23 0.9300 . ?
C23 C24 1.334(7) . ?
C24 H24 0.9300 . ?
C25 H25 0.9300 . ?
C25 C26 1.349(6) . ?
C26 H26 0.9300 . ?

loop_
_geom_torsion_atom_site_label_1
_geom_torsion_atom_site_label_2
_geom_torsion_atom_site_label_3
_geom_torsion_atom_site_label_4
_geom_torsion
_geom_torsion_site_symmetry_1
_geom_torsion_site_symmetry_2
_geom_torsion_site_symmetry_3
_geom_torsion_site_symmetry_4
_geom_torsion_publ_flag
N1 C12 C13 C9 0.8(8) . . . . ?
C1 C2 C3 C4 0.5(8) . . . . ?
C2 C1 C6 C5 -0.5(8) . . . . ?
C2 C3 C4 C5 -0.5(7) . . . . ?
C2 C3 C4 C7A 176.4(5) . . . . ?
C2 C3 C4 C7B -176.3(6) . . . . ?
C3 C4 C5 C6 0.1(7) . . . . ?
C3 C4 C7A C8A 8.8(8) . . . . ?
C3 C4 C7B C8B -170.3(9) . . . . ?
C4 C5 C6 C1 0.5(8) . . . . ?
C4 C7A C8A C9 -179.6(4) . . . . ?
C4 C7B C8B C9 177.9(8) . . . . ?
C5 C4 C7A C8A -174.1(5) . . . . ?
C5 C4 C7B C8B 16.9(16) . . . . ?
C6 C1 C2 C3 0.0(8) . . . . ?
C7A C4 C5 C6 -177.4(4) . . . . ?
C7A C8A C9 C10 -174.7(5) . . . . ?
C7A C8A C9 C13 6.5(9) . . . . ?
C7B C4 C5 C6 172.0(10) . . . . ?
C7B C8B C9 C10 6.7(18) . . . . ?
C7B C8B C9 C13 -177.3(10) . . . . ?
C8A C9 C10 C11 179.0(5) . . . . ?
C8A C9 C13 C12 179.6(5) . . . . ?
C8B C9 C10 C11 173.7(10) . . . . ?
C8B C9 C13 C12 -176.7(7) . . . . ?
C9 C10 C11 N1 1.5(8) . . . . ?
C10 C9 C13 C12 0.8(7) . . . . ?
C11 N1 C12 C13 -1.4(8) . . . . ?
C12 N1 C11 C10 0.2(8) . . . . ?
C13 C9 C10 C11 -2.0(7) . . . . ?
N2 C25 C26 C22 0.2(7) . . . . ?
C14 C15 C16 C17 -1.1(7) . . . . ?
C15 C14 C19 C18 1.2(8) . . . . ?
C15 C16 C17 C18 1.7(7) . . . . ?
C15 C16 C17 C20A 173.7(7) . . . . ?
C15 C16 C17 C20B -176.8(5) . . . . ?
C16 C17 C18 C19 -0.8(7) . . . . ?
C16 C17 C20A C21A 164.5(11) . . . . ?
C16 C17 C20B C21B -11.7(9) . . . . ?
C17 C18 C19 C14 -0.7(8) . . . . ?
C17 C20A C21A C22 179.4(9) . . . . ?
C17 C20B C21B C22 -179.6(5) . . . . ?
C18 C17 C20A C21A -29(2) . . . . ?
C18 C17 C20B C21B 169.8(5) . . . . ?
C19 C14 C15 C16 -0.3(8) . . . . ?
C20A C17 C18 C19 -165.6(13) . . . . ?
C20A C21A C22 C23 -11(2) . . . . ?
C20A C21A C22 C26 177.5(12) . . . . ?
C20B C17 C18 C19 177.9(5) . . . . ?
C20B C21B C22 C23 167.2(5) . . . . ?
C20B C21B C22 C26 -12.5(8) . . . . ?
C21A C22 C23 C24 -170.7(13) . . . . ?
C21A C22 C26 C25 175.1(7) . . . . ?
C21B C22 C23 C24 -179.9(5) . . . . ?
C21B C22 C26 C25 179.8(5) . . . . ?
C22 C23 C24 N2 -0.1(7) . . . . ?
C23 C22 C26 C25 0.2(6) . . . . ?
C24 N2 C25 C26 -0.7(7) . . . . ?
C25 N2 C24 C23 0.6(7) . . . . ?
C26 C22 C23 C24 -0.2(7) . . . . ?
